data_7203042
loop_
_publ_author_name
'Burchell, Tara J.'
'Soldatov, Dmitriy V.'
'Enright, Gary D.'
'Ripmeester, John A.'

_publ_section_title
;
 The ability of lower peptides to form co-crystals: inclusion compounds
 of Leu-Leu-Leu tripeptide with pyridine and picolines
;
_journal_issue 10
_journal_name_full CrystEngComm
_journal_page_first 922
_journal_paper_doi 10.1039/b708695d
_journal_volume 9
_journal_year 2007
_chemical_absolute_configuration rm
_chemical_formula_sum 'C24 H42.24 N4 O4.12'
_chemical_formula_weight 452.87
_chemical_name_common
;L-leucyl-L-leucyl-L-leucine - 2-methylpyridine clathrate
(1:1:0.12)
;
_chemical_name_systematic
;
?
;
_space_group_IT_number 1
_symmetry_cell_setting triclinic
_symmetry_space_group_name_Hall 'P 1'
_symmetry_space_group_name_H-M 'P 1'
_atom_sites_solution_hydrogens geom
_atom_sites_solution_primary direct
_atom_sites_solution_secondary difmap
_audit_creation_method SHELXL-97
_cell_angle_alpha 102.810(3)
_cell_angle_beta 105.373(2)
_cell_angle_gamma 97.475(2)
_cell_formula_units_Z 2
_cell_length_a 9.5544(5)
_cell_length_b 12.1536(7)
_cell_length_c 12.3690(7)
_cell_measurement_reflns_used 9153
_cell_measurement_temperature 100(2)
_cell_measurement_theta_max 30.20
_cell_measurement_theta_min 2.26
_cell_volume 1322.91(13)
_computing_cell_refinement 'Bruker SMART'
_computing_data_collection 'Bruker SMART'
_computing_data_reduction 'Bruker SAINT'
_computing_molecular_graphics 'Bruker SHELXTL'
_computing_publication_material 'Bruker SHELXTL'
_computing_structure_refinement 'SHELXL-97 (Sheldrick, 1997)'
_computing_structure_solution 'SHELXS-97 (Sheldrick, 1990)'
_diffrn_ambient_temperature 100(2)
_diffrn_measured_fraction_theta_full 0.912
_diffrn_measured_fraction_theta_max 0.912
_diffrn_measurement_device_type 'CCD area detector'
_diffrn_measurement_method 'phi and omega scans'
_diffrn_radiation_monochromator graphite
_diffrn_radiation_source 'fine-focus sealed tube'
_diffrn_radiation_type MoK\a
_diffrn_radiation_wavelength 0.71073
_diffrn_reflns_av_R_equivalents 0.0379
_diffrn_reflns_av_sigmaI/netI 0.0600
_diffrn_reflns_limit_h_max 12
_diffrn_reflns_limit_h_min -12
_diffrn_reflns_limit_k_max 15
_diffrn_reflns_limit_k_min -15
_diffrn_reflns_limit_l_max 16
_diffrn_reflns_limit_l_min -16
_diffrn_reflns_number 30188
_diffrn_reflns_theta_full 28.28
_diffrn_reflns_theta_max 28.28
_diffrn_reflns_theta_min 2.57
_exptl_absorpt_coefficient_mu 0.078
_exptl_absorpt_correction_T_max 0.9816
_exptl_absorpt_correction_T_min 0.9404
_exptl_absorpt_correction_type multi-scan
_exptl_absorpt_process_details SADABS
_exptl_crystal_colour colourless
_exptl_crystal_density_diffrn 1.137
_exptl_crystal_density_meas ?
_exptl_crystal_density_method .
_exptl_crystal_description needle
_exptl_crystal_F_000 495
_exptl_crystal_size_max 0.80
_exptl_crystal_size_mid 0.32
_exptl_crystal_size_min 0.24
_refine_diff_density_max 0.404
_refine_diff_density_min -0.298
_refine_diff_density_rms 0.065
_refine_ls_abs_structure_details rm
_refine_ls_extinction_method none
_refine_ls_goodness_of_fit_ref 1.038
_refine_ls_hydrogen_treatment constr
_refine_ls_matrix_type full
_refine_ls_number_parameters 595
_refine_ls_number_reflns 30188
_refine_ls_number_restraints 26
_refine_ls_restrained_S_all 1.038
_refine_ls_R_factor_all 0.0573
_refine_ls_R_factor_gt 0.0534
_refine_ls_shift/su_max 0.002
_refine_ls_shift/su_mean 0.000
_refine_ls_structure_factor_coef Fsqd
_refine_ls_weighting_details 'calc w=1/[\s^2^(Fo^2^)+(0.0691P)^2^+0.9481P] where P=(Fo^2^+2Fc^2^)/3'
_refine_ls_weighting_scheme calc
_refine_ls_wR_factor_gt 0.1418
_refine_ls_wR_factor_ref 0.1456
_reflns_number_gt 9301
_reflns_number_total 10356
_reflns_threshold_expression >2sigma(I)
_cod_data_source_file b708695d.txt
_cod_data_source_block compound_2
_cod_depositor_comments
;
The following automatic conversions were performed:
'_symmetry_cell_setting' value 'Triclinic' changed to 'triclinic'
according to '/home/saulius/struct/CIF-dictionaries/cif_core.dic'
dictionary named 'cif_core.dic' version 2.4.1 from 2010-06-29.

Automatic conversion script
Id: cif_fix_enum 1527 2010-12-29 10:47:43Z saulius 
;
_cod_original_sg_symbol_H-M P1
_cod_database_code 7203042

loop_
_symmetry_equiv_pos_as_xyz
'x, y, z'

loop_
_atom_site_label
_atom_site_type_symbol
_atom_site_fract_x
_atom_site_fract_y
_atom_site_fract_z
_atom_site_U_iso_or_equiv
_atom_site_adp_type
_atom_site_occupancy
_atom_site_symmetry_multiplicity
_atom_site_calc_flag
_atom_site_refinement_flags
_atom_site_disorder_assembly
_atom_site_disorder_group
O1 O 1.10074(14) 1.21479(10) 0.24628(12) 0.0293(3) Uani 1 1 d . . .
O2 O 0.69316(13) 0.95087(9) 0.24691(10) 0.0214(3) Uani 1 1 d . . .
O3 O 1.02126(15) 0.68914(12) 0.25540(14) 0.0446(4) Uani 1 1 d . . .
O4 O 0.80507(13) 0.57213(10) 0.21571(11) 0.0249(3) Uani 1 1 d . . .
N1 N 0.98710(15) 1.42810(11) 0.26535(12) 0.0190(3) Uani 1 1 d . . .
H1A H 0.9926 1.4362 0.3414 0.028 Uiso 1 1 calc R . .
H1B H 0.9413 1.4826 0.2394 0.028 Uiso 1 1 calc R . .
H1C H 1.0801 1.4369 0.2585 0.028 Uiso 1 1 calc R . .
N2 N 0.89070(15) 1.15979(11) 0.29040(12) 0.0183(3) Uani 1 1 d . . .
H2A H 0.8024 1.1743 0.2888 0.022 Uiso 1 1 calc R . .
N3 N 0.88781(15) 0.86776(10) 0.23265(11) 0.0164(3) Uani 1 1 d . . .
H3A H 0.9848 0.8798 0.2482 0.020 Uiso 1 1 calc R . .
C1 C 0.90106(18) 1.31156(13) 0.19477(14) 0.0171(4) Uani 1 1 d . . .
H1D H 0.7983 1.3042 0.2012 0.021 Uiso 1 1 calc R . .
C2 C 0.97359(18) 1.22328(13) 0.24596(15) 0.0177(4) Uani 1 1 d . . .
C3 C 0.93643(18) 1.06821(13) 0.34126(14) 0.0169(4) Uani 1 1 d . . .
H3B H 1.0397 1.0623 0.3409 0.020 Uiso 1 1 calc R . .
C4 C 0.82854(19) 0.95549(13) 0.26784(13) 0.0151(3) Uani 1 1 d . . .
C5 C 0.80350(19) 0.75189(13) 0.16951(15) 0.0195(4) Uani 1 1 d . . .
H5A H 0.7019 0.7432 0.1784 0.023 Uiso 1 1 calc R . .
C6 C 0.88345(19) 0.66481(14) 0.21813(15) 0.0207(4) Uani 1 1 d . . .
C7 C 0.8920(2) 1.29847(16) 0.06858(16) 0.0292(4) Uani 1 1 d . . .
H7A H 0.9921 1.2951 0.0611 0.035 Uiso 1 1 calc R . .
H7B H 0.8650 1.3687 0.0479 0.035 Uiso 1 1 calc R . .
C8 C 0.7835(3) 1.1943(2) -0.0204(2) 0.0494(6) Uani 1 1 d . . .
H8A H 0.6872 1.1887 -0.0024 0.059 Uiso 1 1 calc R . .
C9 C 0.7568(4) 1.2147(3) -0.1425(2) 0.0877(12) Uani 1 1 d . . .
H9A H 0.6872 1.1482 -0.2006 0.132 Uiso 1 1 calc R . .
H9B H 0.8509 1.2246 -0.1602 0.132 Uiso 1 1 calc R . .
H9C H 0.7152 1.2841 -0.1441 0.132 Uiso 1 1 calc R . .
C10 C 0.8337(3) 1.0815(2) -0.0205(2) 0.0579(7) Uani 1 1 d . . .
H10A H 0.8489 1.0682 0.0567 0.087 Uiso 1 1 calc R . .
H10B H 0.9269 1.0844 -0.0399 0.087 Uiso 1 1 calc R . .
H10C H 0.7579 1.0186 -0.0785 0.087 Uiso 1 1 calc R . .
C11 C 0.9282(2) 1.09373(14) 0.46622(15) 0.0232(4) Uani 1 1 d . . .
H11A H 1.0037 1.1638 0.5129 0.028 Uiso 1 1 calc R . .
H11B H 0.8300 1.1125 0.4648 0.028 Uiso 1 1 calc R . .
C12 C 0.9502(2) 1.00042(16) 0.53003(15) 0.0258(4) Uani 1 1 d . . .
H12B H 0.8731 0.9299 0.4839 0.031 Uiso 1 1 calc R . .
C13 C 0.9258(3) 1.04109(19) 0.64876(17) 0.0393(5) Uani 1 1 d . . .
H13B H 0.8280 1.0614 0.6379 0.059 Uiso 1 1 calc R . .
H13C H 1.0025 1.1087 0.6966 0.059 Uiso 1 1 calc R . .
H13D H 0.9313 0.9792 0.6878 0.059 Uiso 1 1 calc R . .
C14 C 1.1014(2) 0.96846(19) 0.54471(18) 0.0380(5) Uani 1 1 d . . .
H14B H 1.1157 0.9432 0.4681 0.057 Uiso 1 1 calc R . .
H14C H 1.1074 0.9059 0.5829 0.057 Uiso 1 1 calc R . .
H14D H 1.1787 1.0357 0.5926 0.057 Uiso 1 1 calc R . .
C15 C 0.7924(2) 0.73101(17) 0.03773(17) 0.0356(5) Uani 1 1 d . . .
H15A H 0.7435 0.7899 0.0079 0.043 Uiso 1 1 calc R . .
H15B H 0.8940 0.7427 0.0312 0.043 Uiso 1 1 calc R . .
C16 C 0.7082(3) 0.61246(19) -0.03981(17) 0.0433(6) Uani 1 1 d . . .
H16D H 0.7349 0.5552 0.0051 0.052 Uiso 1 1 calc R . .
C17 C 0.5442(3) 0.6050(3) -0.0665(3) 0.0810(10) Uani 1 1 d . . .
H17A H 0.4922 0.5282 -0.1163 0.121 Uiso 1 1 calc R . .
H17B H 0.5149 0.6632 -0.1069 0.121 Uiso 1 1 calc R . .
H17C H 0.5182 0.6189 0.0062 0.121 Uiso 1 1 calc R . .
C18 C 0.7535(5) 0.5810(3) -0.1475(3) 0.1104(14) Uani 1 1 d . . .
H18A H 0.6969 0.5047 -0.1954 0.166 Uiso 1 1 calc R . .
H18B H 0.8595 0.5798 -0.1261 0.166 Uiso 1 1 calc R . .
H18C H 0.7337 0.6380 -0.1917 0.166 Uiso 1 1 calc R . .
O21 O 0.21612(13) -0.04585(10) 0.29624(11) 0.0257(3) Uani 1 1 d . . .
O22 O 0.62718(13) 0.24536(10) 0.29631(11) 0.0266(3) Uani 1 1 d . . .
O23 O 0.27402(14) 0.47324(11) 0.25284(12) 0.0300(3) Uani 1 1 d . . .
O24 O 0.38669(15) 0.55533(10) 0.14508(11) 0.0271(3) Uani 1 1 d . . .
N21 N 0.31311(16) -0.25579(11) 0.25339(12) 0.0201(3) Uani 1 1 d . . .
H21A H 0.3752 -0.2397 0.3272 0.030 Uiso 1 1 calc R . .
H21B H 0.3222 -0.3244 0.2109 0.030 Uiso 1 1 calc R . .
H21C H 0.2180 -0.2599 0.2552 0.030 Uiso 1 1 calc R . .
N22 N 0.44200(16) 0.04022(11) 0.29750(13) 0.0206(3) Uani 1 1 d . . .
H22B H 0.5252 0.0300 0.2826 0.025 Uiso 1 1 calc R . .
N23 N 0.40694(15) 0.29731(11) 0.23956(12) 0.0170(3) Uani 1 1 d . B .
H23B H 0.3125 0.2832 0.2349 0.020 Uiso 1 1 calc R . .
C21 C 0.35201(18) -0.16355(13) 0.19929(14) 0.0165(4) Uani 1 1 d . . .
H21D H 0.4568 -0.1576 0.1978 0.020 Uiso 1 1 calc R . .
C22 C 0.33258(19) -0.05040(14) 0.27048(15) 0.0194(4) Uani 1 1 d . . .
C23 C 0.42735(19) 0.15667(14) 0.35150(15) 0.0200(4) Uani 1 1 d . . .
H23C H 0.3199 0.1590 0.3373 0.024 Uiso 1 1 calc R . .
C24 C 0.49440(19) 0.23733(13) 0.29166(14) 0.0175(4) Uani 1 1 d . . .
C25 C 0.45920(18) 0.38636(14) 0.18903(14) 0.0178(4) Uani 1 1 d . . .
H25A H 0.5619 0.4248 0.2400 0.021 Uiso 1 1 calc R A 1
C26 C 0.36274(19) 0.47863(14) 0.19530(15) 0.0198(4) Uani 1 1 d . B .
C27 C 0.2468(2) -0.19266(15) 0.07559(16) 0.0257(4) Uani 1 1 d . . .
H27A H 0.1439 -0.2061 0.0791 0.031 Uiso 1 1 calc R . .
H27B H 0.2623 -0.2659 0.0307 0.031 Uiso 1 1 calc R . .
C28 C 0.2624(2) -0.10210(17) 0.00877(17) 0.0317(5) Uani 1 1 d . . .
H28A H 0.2564 -0.0266 0.0579 0.038 Uiso 1 1 calc R . .
C29 C 0.1340(3) -0.1336(2) -0.10385(18) 0.0451(6) Uani 1 1 d . . .
H29A H 0.1441 -0.0752 -0.1462 0.068 Uiso 1 1 calc R . .
H29B H 0.0401 -0.1367 -0.0855 0.068 Uiso 1 1 calc R . .
H29C H 0.1353 -0.2089 -0.1522 0.068 Uiso 1 1 calc R . .
C30 C 0.4092(3) -0.0878(2) -0.0170(2) 0.0458(6) Uani 1 1 d . . .
H30A H 0.4141 -0.0288 -0.0593 0.069 Uiso 1 1 calc R . .
H30B H 0.4178 -0.1611 -0.0646 0.069 Uiso 1 1 calc R . .
H30C H 0.4905 -0.0641 0.0563 0.069 Uiso 1 1 calc R . .
C31 C 0.5064(2) 0.19105(15) 0.48464(16) 0.0247(4) Uani 1 1 d . . .
H31A H 0.4752 0.1266 0.5155 0.030 Uiso 1 1 calc R . .
H31B H 0.6143 0.1989 0.4969 0.030 Uiso 1 1 calc R . .
C32 C 0.4804(2) 0.30198(16) 0.55776(19) 0.0375(5) Uani 1 1 d . . .
H32A H 0.5345 0.3077 0.6406 0.045 Uiso 1 1 calc R . .
C33 C 0.3167(3) 0.2920(2) 0.5501(2) 0.0510(6) Uani 1 1 d . . .
H33A H 0.3023 0.3638 0.5966 0.077 Uiso 1 1 calc R . .
H33B H 0.2856 0.2278 0.5800 0.077 Uiso 1 1 calc R . .
H33C H 0.2572 0.2782 0.4688 0.077 Uiso 1 1 calc R . .
C34 C 0.5342(3) 0.41271(18) 0.5364(2) 0.0484(6) Uani 1 1 d . . .
H34A H 0.6394 0.4201 0.5417 0.073 Uiso 1 1 calc R . .
H34B H 0.5216 0.4766 0.5947 0.073 Uiso 1 1 calc R . .
H34C H 0.4773 0.4147 0.4585 0.073 Uiso 1 1 calc R . .
C35 C 0.4693(2) 0.33915(15) 0.06696(16) 0.0251(4) Uani 0.819(5) 1 d PD B 1
H35A H 0.5347 0.3990 0.0503 0.030 Uiso 0.819(5) 1 calc PR B 1
H35B H 0.5185 0.2724 0.0674 0.030 Uiso 0.819(5) 1 calc PR B 1
C36 C 0.3255(3) 0.3013(3) -0.0330(2) 0.0325(8) Uani 0.819(5) 1 d PD B 1
H36 H 0.2702 0.3658 -0.0313 0.039 Uiso 0.819(5) 1 calc PR B 1
C37 C 0.2273(3) 0.1951(3) -0.0281(2) 0.0551(10) Uani 0.819(5) 1 d PD B 1
H37A H 0.1361 0.1747 -0.0938 0.083 Uiso 0.819(5) 1 calc PR B 1
H37B H 0.2026 0.2110 0.0451 0.083 Uiso 0.819(5) 1 calc PR B 1
H37C H 0.2799 0.1309 -0.0325 0.083 Uiso 0.819(5) 1 calc PR B 1
C38 C 0.3622(5) 0.2715(3) -0.1495(3) 0.0785(14) Uani 0.819(5) 1 d PD B 1
H38A H 0.2700 0.2482 -0.2145 0.118 Uiso 0.819(5) 1 calc PR B 1
H38B H 0.4163 0.2083 -0.1515 0.118 Uiso 0.819(5) 1 calc PR B 1
H38C H 0.4236 0.3394 -0.1563 0.118 Uiso 0.819(5) 1 calc PR B 1
C35A C 0.4693(2) 0.33915(15) 0.06696(16) 0.0251(4) Uani 0.181(5) 1 d PD B 2
H35C H 0.5483 0.2936 0.0715 0.030 Uiso 0.181(5) 1 calc PR B 2
H35D H 0.4975 0.4044 0.0361 0.030 Uiso 0.181(5) 1 calc PR B 2
C36A C 0.3206(13) 0.2616(11) -0.0191(10) 0.033(5) Uiso 0.181(5) 1 d PD B 2
H36A H 0.2738 0.2083 0.0182 0.039 Uiso 0.181(5) 1 calc PR B 2
C37A C 0.2144(13) 0.3380(10) -0.0653(10) 0.038(3) Uiso 0.181(5) 1 d PD B 2
H37D H 0.1225 0.2889 -0.1207 0.057 Uiso 0.181(5) 1 calc PR B 2
H37E H 0.2617 0.3868 -0.1043 0.057 Uiso 0.181(5) 1 calc PR B 2
H37F H 0.1918 0.3867 -0.0001 0.057 Uiso 0.181(5) 1 calc PR B 2
C38A C 0.3579(16) 0.1933(13) -0.1279(11) 0.054(4) Uiso 0.181(5) 1 d PD B 2
H38D H 0.4192 0.1386 -0.1051 0.081 Uiso 0.181(5) 1 calc PR B 2
H38E H 0.4121 0.2473 -0.1580 0.081 Uiso 0.181(5) 1 calc PR B 2
H38F H 0.2658 0.1512 -0.1884 0.081 Uiso 0.181(5) 1 calc PR B 2
N11P N 0.02767(18) 0.46911(13) 0.51360(13) 0.0293(4) Uani 1 1 d . . .
C11P C -0.0554(3) 0.40589(17) 0.55664(18) 0.0372(5) Uani 1 1 d . . .
H11P H -0.1378 0.3495 0.5041 0.045 Uiso 1 1 calc R . .
C12P C -0.0278(4) 0.4181(3) 0.6735(2) 0.0669(9) Uani 1 1 d . . .
H12P H -0.0897 0.3719 0.7020 0.080 Uiso 1 1 calc R . .
C13P C 0.0952(5) 0.5011(3) 0.7498(2) 0.0846(11) Uani 1 1 d . . .
H13P H 0.1201 0.5115 0.8315 0.101 Uiso 1 1 calc R . .
C14P C 0.1784(4) 0.5670(3) 0.7036(3) 0.0713(9) Uani 1 1 d . . .
H14P H 0.2607 0.6249 0.7536 0.086 Uiso 1 1 calc R . .
C15P C 0.1430(2) 0.54954(18) 0.5848(2) 0.0433(6) Uani 1 1 d . . .
C16P C 0.2305(3) 0.6188(2) 0.5293(3) 0.0695(8) Uani 1 1 d . . .
H16A H 0.1868 0.5929 0.4446 0.104 Uiso 1 1 calc R . .
H16B H 0.3332 0.6081 0.5505 0.104 Uiso 1 1 calc R . .
H16C H 0.2285 0.7005 0.5568 0.104 Uiso 1 1 calc R . .
N21P N 0.56198(18) 0.76420(13) 0.45549(14) 0.0307(4) Uani 1 1 d . . .
C21P C 0.6455(2) 0.69370(16) 0.41328(18) 0.0304(4) Uani 1 1 d . . .
H21P H 0.6205 0.6630 0.3314 0.036 Uiso 1 1 calc R . .
C22P C 0.7635(2) 0.66490(17) 0.48309(18) 0.0347(5) Uani 1 1 d . . .
H22P H 0.8181 0.6140 0.4506 0.042 Uiso 1 1 calc R . .
C23P C 0.8015(3) 0.71083(19) 0.60073(19) 0.0453(6) Uani 1 1 d . . .
H23P H 0.8841 0.6931 0.6513 0.054 Uiso 1 1 calc R . .
C24P C 0.7191(3) 0.78285(19) 0.64511(18) 0.0426(5) Uani 1 1 d . . .
H24P H 0.7428 0.8142 0.7268 0.051 Uiso 1 1 calc R . .
C25P C 0.6018(2) 0.80926(17) 0.57023(18) 0.0344(5) Uani 1 1 d . . .
C26P C 0.5092(3) 0.89130(18) 0.6141(2) 0.0507(6) Uani 1 1 d . . .
H26A H 0.4317 0.8992 0.5478 0.076 Uiso 1 1 calc R . .
H26B H 0.5729 0.9669 0.6564 0.076 Uiso 1 1 calc R . .
H26C H 0.4633 0.8607 0.6662 0.076 Uiso 1 1 calc R . .
O1W O 0.0725(7) 0.5365(5) 0.0173(5) 0.0446(15) Uiso 0.25 1 d P . .

loop_
_atom_site_aniso_label
_atom_site_aniso_U_11
_atom_site_aniso_U_22
_atom_site_aniso_U_33
_atom_site_aniso_U_23
_atom_site_aniso_U_13
_atom_site_aniso_U_12
O1 0.0148(7) 0.0232(7) 0.0607(9) 0.0207(6) 0.0191(6) 0.0091(5)
O2 0.0112(6) 0.0159(6) 0.0376(7) 0.0065(5) 0.0079(5) 0.0048(5)
O3 0.0125(8) 0.0251(7) 0.0995(12) 0.0295(8) 0.0107(7) 0.0066(6)
O4 0.0186(7) 0.0151(6) 0.0439(8) 0.0116(5) 0.0108(5) 0.0048(5)
N1 0.0186(8) 0.0113(7) 0.0324(8) 0.0098(6) 0.0117(6) 0.0066(6)
N2 0.0131(8) 0.0116(7) 0.0348(8) 0.0079(6) 0.0109(6) 0.0078(6)
N3 0.0111(7) 0.0083(7) 0.0283(8) 0.0031(6) 0.0051(6) 0.0018(6)
C1 0.0140(9) 0.0108(8) 0.0309(9) 0.0089(7) 0.0105(7) 0.0040(7)
C2 0.0121(9) 0.0116(8) 0.0303(9) 0.0043(7) 0.0088(7) 0.0035(7)
C3 0.0110(8) 0.0089(8) 0.0301(9) 0.0057(7) 0.0043(7) 0.0026(6)
C4 0.0178(9) 0.0123(8) 0.0179(8) 0.0069(6) 0.0068(6) 0.0039(7)
C5 0.0120(9) 0.0107(8) 0.0322(10) 0.0022(7) 0.0037(7) 0.0020(7)
C6 0.0157(10) 0.0121(9) 0.0334(10) 0.0046(7) 0.0060(7) 0.0050(7)
C7 0.0345(12) 0.0243(10) 0.0329(11) 0.0090(8) 0.0122(8) 0.0139(9)
C8 0.0301(13) 0.0571(15) 0.0463(13) -0.0146(11) 0.0108(10) 0.0088(11)
C9 0.110(3) 0.086(2) 0.0382(15) -0.0168(14) -0.0135(15) 0.055(2)
C10 0.074(2) 0.0356(13) 0.0517(15) -0.0103(11) 0.0242(13) -0.0056(12)
C11 0.0201(10) 0.0170(9) 0.0305(10) 0.0011(8) 0.0077(7) 0.0060(7)
C12 0.0264(11) 0.0237(10) 0.0237(9) 0.0044(8) 0.0038(7) 0.0036(8)
C13 0.0440(14) 0.0440(13) 0.0299(11) 0.0106(10) 0.0102(9) 0.0102(10)
C14 0.0381(13) 0.0394(12) 0.0359(12) 0.0099(10) 0.0058(9) 0.0171(10)
C15 0.0352(12) 0.0298(11) 0.0376(11) 0.0123(9) 0.0069(9) -0.0046(9)
C16 0.0500(15) 0.0446(13) 0.0251(11) 0.0082(10) 0.0009(9) -0.0020(11)
C17 0.048(2) 0.0671(19) 0.095(2) -0.0054(17) 0.0029(15) -0.0161(15)
C18 0.106(3) 0.106(3) 0.085(2) -0.035(2) 0.042(2) -0.017(2)
O21 0.0172(7) 0.0154(6) 0.0512(8) 0.0102(6) 0.0190(6) 0.0067(5)
O22 0.0160(7) 0.0232(7) 0.0507(8) 0.0198(6) 0.0157(6) 0.0101(5)
O23 0.0231(7) 0.0219(7) 0.0546(8) 0.0130(6) 0.0229(6) 0.0104(6)
O24 0.0371(8) 0.0155(6) 0.0373(7) 0.0128(6) 0.0177(6) 0.0125(6)
N21 0.0175(8) 0.0142(7) 0.0295(8) 0.0065(6) 0.0076(6) 0.0047(6)
N22 0.0132(8) 0.0118(7) 0.0427(9) 0.0099(6) 0.0131(6) 0.0087(6)
N23 0.0098(7) 0.0124(7) 0.0302(8) 0.0063(6) 0.0072(6) 0.0042(6)
C21 0.0126(9) 0.0132(8) 0.0281(9) 0.0095(7) 0.0083(7) 0.0066(7)
C22 0.0161(9) 0.0143(9) 0.0294(9) 0.0092(7) 0.0052(7) 0.0065(7)
C23 0.0148(9) 0.0122(8) 0.0361(10) 0.0062(7) 0.0114(7) 0.0054(7)
C24 0.0171(9) 0.0092(8) 0.0273(9) 0.0025(7) 0.0102(7) 0.0039(7)
C25 0.0114(8) 0.0136(8) 0.0282(9) 0.0052(7) 0.0056(7) 0.0036(7)
C26 0.0159(9) 0.0129(8) 0.0291(9) 0.0012(8) 0.0082(7) 0.0028(7)
C27 0.0234(10) 0.0215(9) 0.0307(10) 0.0068(8) 0.0044(7) 0.0074(8)
C28 0.0280(11) 0.0310(11) 0.0369(11) 0.0122(9) 0.0067(8) 0.0094(9)
C29 0.0485(15) 0.0461(13) 0.0364(12) 0.0137(10) -0.0004(10) 0.0177(11)
C30 0.0401(14) 0.0667(16) 0.0436(13) 0.0302(12) 0.0189(10) 0.0157(12)
C31 0.0238(10) 0.0201(9) 0.0333(10) 0.0097(8) 0.0110(8) 0.0060(8)
C32 0.0350(13) 0.0230(10) 0.0435(12) 0.0017(9) 0.0016(9) 0.0013(9)
C33 0.0443(15) 0.0469(14) 0.0524(14) -0.0083(11) 0.0118(11) 0.0202(12)
C34 0.0497(16) 0.0332(12) 0.0524(14) -0.0027(10) 0.0127(11) 0.0040(11)
C35 0.0279(11) 0.0175(9) 0.0363(10) 0.0086(8) 0.0171(8) 0.0084(8)
C36 0.0467(19) 0.0292(17) 0.0242(14) 0.0054(13) 0.0111(11) 0.0186(13)
C37 0.0321(18) 0.084(2) 0.0400(17) 0.0199(16) 0.0022(12) -0.0071(16)
C38 0.109(3) 0.074(3) 0.0326(17) -0.0001(16) 0.0270(18) -0.036(2)
C35A 0.0279(11) 0.0175(9) 0.0363(10) 0.0086(8) 0.0171(8) 0.0084(8)
N11P 0.0279(9) 0.0204(8) 0.0358(9) 0.0011(7) 0.0054(7) 0.0118(7)
C11P 0.0509(15) 0.0265(11) 0.0413(13) 0.0056(9) 0.0247(10) 0.0162(10)
C12P 0.105(3) 0.0640(17) 0.0625(19) 0.0238(15) 0.0570(18) 0.0449(18)
C13P 0.130(3) 0.095(2) 0.0280(14) 0.0029(16) 0.0138(17) 0.065(2)
C14P 0.067(2) 0.0589(18) 0.0567(19) -0.0193(15) -0.0119(14) 0.0286(16)
C15P 0.0319(13) 0.0311(12) 0.0526(14) -0.0045(10) -0.0008(10) 0.0131(10)
C16P 0.0372(16) 0.0434(15) 0.106(2) 0.0045(15) 0.0070(14) -0.0090(12)
N21P 0.0245(9) 0.0242(8) 0.0402(10) 0.0069(7) 0.0078(7) 0.0005(7)
C21P 0.0269(11) 0.0250(10) 0.0401(11) 0.0086(9) 0.0113(8) 0.0062(9)
C22P 0.0324(12) 0.0276(11) 0.0426(12) 0.0088(9) 0.0073(9) 0.0100(9)
C23P 0.0381(14) 0.0441(13) 0.0459(13) 0.0105(11) -0.0017(10) 0.0138(11)
C24P 0.0466(14) 0.0408(13) 0.0326(11) 0.0046(10) 0.0029(10) 0.0095(11)
C25P 0.0344(12) 0.0260(10) 0.0399(12) 0.0051(9) 0.0114(9) 0.0018(9)
C26P 0.0488(16) 0.0292(12) 0.0711(17) -0.0003(11) 0.0253(12) 0.0068(11)

loop_
_atom_type_symbol
_atom_type_description
_atom_type_scat_dispersion_real
_atom_type_scat_dispersion_imag
_atom_type_scat_source
C C 0.0033 0.0016 'International Tables Vol C Tables 4.2.6.8 and 6.1.1.4'
H H 0.0000 0.0000 'International Tables Vol C Tables 4.2.6.8 and 6.1.1.4'
N N 0.0061 0.0033 'International Tables Vol C Tables 4.2.6.8 and 6.1.1.4'
O O 0.0106 0.0060 'International Tables Vol C Tables 4.2.6.8 and 6.1.1.4'

loop_
_geom_angle_atom_site_label_1
_geom_angle_atom_site_label_2
_geom_angle_atom_site_label_3
_geom_angle
_geom_angle_site_symmetry_1
_geom_angle_site_symmetry_3
_geom_angle_publ_flag
C2 N2 C3 124.45(14) . . ?
C4 N3 C5 124.33(14) . . ?
N1 C1 C7 109.36(14) . . ?
N1 C1 C2 108.09(13) . . ?
C7 C1 C2 113.78(14) . . ?
O1 C2 N2 124.51(16) . . ?
O1 C2 C1 120.42(15) . . ?
N2 C2 C1 115.06(14) . . ?
N2 C3 C4 107.65(13) . . ?
N2 C3 C11 109.26(13) . . ?
C4 C3 C11 109.50(13) . . ?
O2 C4 N3 123.99(14) . . ?
O2 C4 C3 119.45(14) . . ?
N3 C4 C3 116.55(14) . . ?
N3 C5 C6 109.10(13) . . ?
N3 C5 C15 109.11(14) . . ?
C6 C5 C15 109.22(15) . . ?
O3 C6 O4 124.70(16) . . ?
O3 C6 C5 117.94(15) . . ?
O4 C6 C5 117.34(15) . . ?
C1 C7 C8 116.89(17) . . ?
C10 C8 C7 114.1(2) . . ?
C10 C8 C9 109.7(2) . . ?
C7 C8 C9 108.6(2) . . ?
C12 C11 C3 117.96(14) . . ?
C14 C12 C11 113.22(16) . . ?
C14 C12 C13 110.41(16) . . ?
C11 C12 C13 108.76(15) . . ?
C16 C15 C5 115.30(16) . . ?
C18 C16 C17 112.2(2) . . ?
C18 C16 C15 111.7(2) . . ?
C17 C16 C15 110.8(2) . . ?
C22 N22 C23 121.61(14) . . ?
C24 N23 C25 123.05(14) . . ?
N21 C21 C22 108.32(13) . . ?
N21 C21 C27 108.50(13) . . ?
C22 C21 C27 109.66(14) . . ?
O21 C22 N22 123.70(15) . . ?
O21 C22 C21 119.54(15) . . ?
N22 C22 C21 116.70(14) . . ?
N22 C23 C24 106.87(13) . . ?
N22 C23 C31 110.65(14) . . ?
C24 C23 C31 111.73(14) . . ?
O22 C24 N23 123.46(15) . . ?
O22 C24 C23 119.61(15) . . ?
N23 C24 C23 116.90(15) . . ?
N23 C25 C35 113.62(13) . . ?
N23 C25 C26 109.03(13) . . ?
C35 C25 C26 112.96(14) . . ?
O23 C26 O24 126.40(16) . . ?
O23 C26 C25 117.69(15) . . ?
O24 C26 C25 115.84(15) . . ?
C21 C27 C28 116.04(15) . . ?
C30 C28 C29 110.37(18) . . ?
C30 C28 C27 112.52(17) . . ?
C29 C28 C27 109.71(17) . . ?
C32 C31 C23 117.38(16) . . ?
C34 C32 C33 108.9(2) . . ?
C34 C32 C31 118.00(19) . . ?
C33 C32 C31 110.72(16) . . ?
C36 C35 C25 117.52(17) . . ?
C37 C36 C35 112.7(3) . . ?
C37 C36 C38 107.5(2) . . ?
C35 C36 C38 109.0(2) . . ?
C37A C36A C38A 105.6(10) . . ?
C11P N11P C15P 120.05(19) . . ?
N11P C11P C12P 122.9(2) . . ?
C11P C12P C13P 117.8(3) . . ?
C14P C13P C12P 118.4(3) . . ?
C13P C14P C15P 120.3(3) . . ?
N11P C15P C14P 120.6(2) . . ?
N11P C15P C16P 116.8(2) . . ?
C14P C15P C16P 122.6(2) . . ?
C25P N21P C21P 117.51(17) . . ?
N21P C21P C22P 122.97(19) . . ?
C21P C22P C23P 118.6(2) . . ?
C22P C23P C24P 119.3(2) . . ?
C23P C24P C25P 119.4(2) . . ?
N21P C25P C24P 122.16(19) . . ?
N21P C25P C26P 116.07(19) . . ?
C24P C25P C26P 121.8(2) . . ?

loop_
_geom_bond_atom_site_label_1
_geom_bond_atom_site_label_2
_geom_bond_distance
_geom_bond_site_symmetry_2
_geom_bond_publ_flag
O1 C2 1.232(2) . ?
O2 C4 1.2411(19) . ?
O3 C6 1.245(2) . ?
O4 C6 1.259(2) . ?
N1 C1 1.487(2) . ?
N2 C2 1.336(2) . ?
N2 C3 1.455(2) . ?
N3 C4 1.315(2) . ?
N3 C5 1.458(2) . ?
C1 C7 1.511(2) . ?
C1 C2 1.515(2) . ?
C3 C4 1.533(2) . ?
C3 C11 1.533(2) . ?
C5 C6 1.521(2) . ?
C5 C15 1.565(3) . ?
C7 C8 1.524(3) . ?
C8 C10 1.511(4) . ?
C8 C9 1.544(4) . ?
C11 C12 1.525(3) . ?
C12 C14 1.520(3) . ?
C12 C13 1.531(3) . ?
C15 C16 1.523(3) . ?
C16 C18 1.494(4) . ?
C16 C17 1.500(4) . ?
O21 C22 1.240(2) . ?
O22 C24 1.245(2) . ?
O23 C26 1.247(2) . ?
O24 C26 1.258(2) . ?
N21 C21 1.483(2) . ?
N22 C22 1.330(2) . ?
N22 C23 1.466(2) . ?
N23 C24 1.314(2) . ?
N23 C25 1.462(2) . ?
C21 C22 1.522(2) . ?
C21 C27 1.526(2) . ?
C23 C24 1.526(2) . ?
C23 C31 1.553(3) . ?
C25 C35 1.525(2) . ?
C25 C26 1.543(2) . ?
C27 C28 1.531(3) . ?
C28 C30 1.515(3) . ?
C28 C29 1.525(3) . ?
C31 C32 1.537(3) . ?
C32 C34 1.482(3) . ?
C32 C33 1.529(3) . ?
C35 C36 1.520(3) . ?
C36 C37 1.516(4) . ?
C36 C38 1.550(4) . ?
C36A C37A 1.546(12) . ?
C36A C38A 1.569(12) . ?
N11P C11P 1.323(3) . ?
N11P C15P 1.330(3) . ?
C11P C12P 1.369(3) . ?
C12P C13P 1.404(5) . ?
C13P C14P 1.370(5) . ?
C14P C15P 1.377(4) . ?
C15P C16P 1.501(4) . ?
N21P C25P 1.332(3) . ?
N21P C21P 1.358(3) . ?
C21P C22P 1.364(3) . ?
C22P C23P 1.367(3) . ?
C23P C24P 1.372(3) . ?
C24P C25P 1.375(3) . ?
C25P C26P 1.522(3) . ?

loop_
_geom_hbond_atom_site_label_D
_geom_hbond_atom_site_label_H
_geom_hbond_atom_site_label_A
_geom_hbond_distance_DH
_geom_hbond_distance_HA
_geom_hbond_distance_DA
_geom_hbond_angle_DHA
_geom_hbond_site_symmetry_A
N23 H23B O1 0.88 2.14 2.9956(18) 164.7 1_445
N21 H21C O3 0.91 1.90 2.790(2) 164.6 1_445
N21 H21B O23 0.91 2.63 3.2641(18) 127.3 1_545
N21 H21B O24 0.91 1.78 2.6673(18) 166.0 1_545
N21 H21A N21P 0.91 2.04 2.897(2) 157.2 1_545
N1 H1B O3 0.91 2.48 3.1799(18) 134.5 1_565
N1 H1B O4 0.91 1.81 2.6774(18) 158.8 1_565
N3 H3A O21 0.88 2.15 3.0049(18) 165.4 1_665
N1 H1C O23 0.91 1.87 2.7769(19) 173.3 1_665
N1 H1A N11P 0.91 2.00 2.910(2) 172.8 1_665
N22 H22B O2 0.88 2.07 2.9159(18) 160.9 1_545
N2 H2A O22 0.88 2.00 2.8586(18) 166.7 1_565

loop_
_geom_torsion_atom_site_label_1
_geom_torsion_atom_site_label_2
_geom_torsion_atom_site_label_3
_geom_torsion_atom_site_label_4
_geom_torsion
_geom_torsion_site_symmetry_1
_geom_torsion_site_symmetry_2
_geom_torsion_site_symmetry_3
_geom_torsion_site_symmetry_4
_geom_torsion_publ_flag
C23 C24 N23 C25 173.57(14) . . . . ?
C21 C22 N22 C23 171.44(15) . . . . ?
C24 N23 C25 C26 -150.18(14) . . . . ?
C22 N22 C23 C24 -137.75(16) . . . . ?
N23 C25 C26 O24 -173.72(14) . . . . ?
N23 C25 C26 O23 9.2(2) . . . . ?
N22 C23 C24 N23 121.15(15) . . . . ?
N21 C21 C22 N22 133.34(15) . . . . ?
C3 C4 N3 C5 175.35(14) . . . . ?
C1 C2 N2 C3 178.39(14) . . . . ?
C4 N3 C5 C6 -137.56(16) . . . . ?
C2 N2 C3 C4 -117.78(16) . . . . ?
N3 C5 C6 O4 148.69(15) . . . . ?
N3 C5 C6 O3 -32.6(2) . . . . ?
N2 C3 C4 N3 129.67(15) . . . . ?
N1 C1 C2 N2 115.41(15) . . . . ?
